data_7119148
loop_
_publ_author_name
'Guo-Hong Ning'
'Kazuki Matsumura'
'Yasuhide Inokuma'
'Makoto Fujita'

_publ_section_title
;
 A saccharide-based crystalline sponge for hydrophilic guests
;
_journal_name_full Chem.Commun.
_journal_page_first 7013
_journal_volume 52
_journal_year 2016
_chemical_absolute_configuration rmad
_chemical_formula_moiety
;
2(C18 H25 Na O12), 1.042(C4 H10 O), H2 O, 1.958(O)
;
_chemical_formula_sum 'C40.17 H62.43 Na2 O28'
_chemical_formula_weight 1039.34
_space_group_crystal_system monoclinic
_space_group_IT_number 4
_space_group_name_Hall 'P 2yb'
_space_group_name_H-M_alt 'P 1 21 1'
_symmetry_space_group_name_Hall 'P 2yb'
_symmetry_space_group_name_H-M 'P 1 21 1'
_atom_sites_solution_hydrogens mixed
_audit_creation_method SHELXL-2014/7
_audit_update_record
;
2016-03-28 deposited with the CCDC.
2016-05-03 downloaded from the CCDC.
;
_cell_angle_alpha 90
_cell_angle_beta 102.224(7)
_cell_angle_gamma 90
_cell_formula_units_Z 2
_cell_length_a 6.60580(10)
_cell_length_b 24.8860(4)
_cell_length_c 14.6272(3)
_cell_measurement_reflns_used 13750
_cell_measurement_temperature 90(2)
_cell_measurement_theta_max 71.98
_cell_measurement_theta_min 3.09
_cell_volume 2350.08(9)
_computing_cell_refinement 'Rigaku RAPID AUTO'
_computing_data_collection 'Rigaku RAPID AUTO'
_computing_data_reduction 'Rigaku RAPID AUTO'
_computing_structure_refinement 'SHELXL-2014/7 (Sheldrick, 2014)'
_computing_structure_solution 'SHELXT-2014/5 (Sheldrick, 2014)'
_diffrn_ambient_temperature 90(2)
_diffrn_detector_area_resol_mean 10.00
_diffrn_measured_fraction_theta_full 0.965
_diffrn_measured_fraction_theta_max 0.934
_diffrn_measurement_device_type 'Rigaku RAXIS-RAPID Imaging Plate'
_diffrn_measurement_method 'omega scan'
_diffrn_radiation_type CuK\a
_diffrn_radiation_wavelength 1.54187
_diffrn_reflns_av_R_equivalents 0.0397
_diffrn_reflns_av_unetI/netI 0.0386
_diffrn_reflns_Laue_measured_fraction_full 0.965
_diffrn_reflns_Laue_measured_fraction_max 0.934
_diffrn_reflns_limit_h_max 7
_diffrn_reflns_limit_h_min -7
_diffrn_reflns_limit_k_max 30
_diffrn_reflns_limit_k_min -26
_diffrn_reflns_limit_l_max 16
_diffrn_reflns_limit_l_min -17
_diffrn_reflns_number 14173
_diffrn_reflns_point_group_measured_fraction_full 0.777
_diffrn_reflns_point_group_measured_fraction_max 0.743
_diffrn_reflns_theta_full 67.687
_diffrn_reflns_theta_max 72.215
_diffrn_reflns_theta_min 3.091
_exptl_absorpt_coefficient_mu 1.229
_exptl_absorpt_correction_T_max 1.0000
_exptl_absorpt_correction_T_min 0.5404
_exptl_absorpt_correction_type multi-scan
_exptl_crystal_colour colorless
_exptl_crystal_density_diffrn 1.469
_exptl_crystal_density_method 'not measured'
_exptl_crystal_description rod
_exptl_crystal_F_000 1099
_exptl_crystal_size_max 0.540
_exptl_crystal_size_mid 0.150
_exptl_crystal_size_min 0.050
_refine_diff_density_max 0.622
_refine_diff_density_min -0.313
_refine_diff_density_rms 0.073
_refine_ls_abs_structure_details
;
 Flack x determined using 2224 quotients [(I+)-(I-)]/[(I+)+(I-)]
 (Parsons, Flack and Wagner, Acta Cryst. B69 (2013) 249-259).
;
_refine_ls_abs_structure_Flack 0.07(6)
_refine_ls_extinction_coef .
_refine_ls_extinction_method none
_refine_ls_goodness_of_fit_ref 1.053
_refine_ls_hydrogen_treatment mixed
_refine_ls_matrix_type full
_refine_ls_number_parameters 702
_refine_ls_number_reflns 6889
_refine_ls_number_restraints 54
_refine_ls_restrained_S_all 1.063
_refine_ls_R_factor_all 0.0530
_refine_ls_R_factor_gt 0.0506
_refine_ls_shift/su_max 0.000
_refine_ls_shift/su_mean 0.000
_refine_ls_structure_factor_coef Fsqd
_refine_ls_weighting_details 'w=1/[\s^2^(Fo^2^)+(0.0967P)^2^+1.5687P] where P=(Fo^2^+2Fc^2^)/3'
_refine_ls_weighting_scheme calc
_refine_ls_wR_factor_gt 0.1387
_refine_ls_wR_factor_ref 0.1456
_reflns_Friedel_coverage 0.553
_reflns_Friedel_fraction_full 0.580
_reflns_Friedel_fraction_max 0.543
_reflns_number_gt 6567
_reflns_number_total 6889
_reflns_threshold_expression 'I > 2\s(I)'
_cod_data_source_file c6cc03026b2.cif
_cod_data_source_block SP
_cod_database_code 7119148
_shelx_shelxl_version_number 2014/7
_shelx_space_group_comment
;
The symmetry employed for this shelxl refinement is uniquely defined
by the following loop, which should always be used as a source of
symmetry information in preference to the above space-group names.
They are only intended as comments.
;
_shelx_estimated_absorpt_t_min 0.557
_shelx_estimated_absorpt_t_max 0.941

loop_
_space_group_symop_operation_xyz
'x, y, z'
'-x, y+1/2, -z'

loop_
_atom_site_label
_atom_site_type_symbol
_atom_site_fract_x
_atom_site_fract_y
_atom_site_fract_z
_atom_site_U_iso_or_equiv
_atom_site_adp_type
_atom_site_occupancy
_atom_site_site_symmetry_order
_atom_site_calc_flag
_atom_site_refinement_flags_posn
_atom_site_refinement_flags_adp
_atom_site_refinement_flags_occupancy
_atom_site_disorder_assembly
_atom_site_disorder_group
O1 O -0.1785(5) 0.17010(13) 0.4285(2) 0.0222(7) Uani 1 1 d . . . . .
C1 C -0.2704(8) 0.19441(19) 0.3422(3) 0.0230(10) Uani 1 1 d . . . . .
H1 H -0.1689 0.1932 0.3003 0.028 Uiso 1 1 calc R U . . .
C2 C -0.4678(8) 0.16532(18) 0.2936(3) 0.0221(10) Uani 1 1 d . . . . .
H2 H -0.5378 0.1858 0.2368 0.026 Uiso 1 1 calc R U . . .
C3 C -0.6149(8) 0.15842(19) 0.3603(3) 0.0208(9) Uani 1 1 d . . . . .
H3 H -0.6618 0.1947 0.3767 0.025 Uiso 1 1 calc R U . . .
C4 C -0.5007(7) 0.13115(19) 0.4487(3) 0.0199(9) Uani 1 1 d . . . . .
H4 H -0.4481 0.0957 0.4315 0.024 Uiso 1 1 calc R U . . .
C5 C -0.3153(8) 0.16595(18) 0.4933(3) 0.0209(10) Uani 1 1 d . . . . .
H5 H -0.3645 0.2026 0.5065 0.025 Uiso 1 1 calc R U . . .
C6 C -0.1836(8) 0.1426(2) 0.5822(3) 0.0242(10) Uani 1 1 d . . . . .
H6 H -0.0591 0.1652 0.6029 0.029 Uiso 1 1 calc R U . . .
H6A H -0.2637 0.1428 0.6323 0.029 Uiso 1 1 calc R U . . .
O2 O -0.3246(6) 0.24895(13) 0.3533(3) 0.0267(8) Uani 1 1 d . . . . .
O3 O -0.7926(6) 0.12729(15) 0.3186(2) 0.0278(8) Uani 1 1 d . . . . .
H3A H -0.8413 0.1388 0.2644 0.042 Uiso 1 1 calc R U . . .
O4 O -0.6373(5) 0.12193(14) 0.5105(2) 0.0241(7) Uani 1 1 d . . . . .
H4A H -0.5959 0.0953 0.5446 0.036 Uiso 1 1 calc R U . . .
O5 O -0.1217(5) 0.08902(14) 0.5676(2) 0.0234(7) Uani 1 1 d . . . . .
H5A H -0.2228 0.0682 0.5652 0.035 Uiso 1 1 calc R U . . .
C7 C -0.1628(8) 0.2858(2) 0.3659(3) 0.0254(10) Uani 1 1 d . . . . .
C8 C -0.2185(8) 0.3394(2) 0.3537(3) 0.0223(10) Uani 1 1 d . . . . .
H8 H -0.3606 0.3493 0.3397 0.027 Uiso 1 1 calc R U . . .
C9 C -0.0651(8) 0.37895(19) 0.3619(3) 0.0220(10) Uani 1 1 d . . . . .
H9 H -0.1028 0.4157 0.3529 0.026 Uiso 1 1 calc R U . . .
C10 C 0.1404(8) 0.3644(2) 0.3830(3) 0.0256(10) Uani 1 1 d . . . . .
C11 C 0.1961(9) 0.3109(2) 0.3977(4) 0.0370(13) Uani 1 1 d . . . . .
H11 H 0.3381 0.3010 0.4130 0.044 Uiso 1 1 calc R U . . .
C12 C 0.0437(10) 0.2718(2) 0.3899(5) 0.0384(13) Uani 1 1 d . . . . .
H12 H 0.0817 0.2352 0.4012 0.046 Uiso 1 1 calc R U . . .
O6 O 0.2003(5) 0.46648(13) 0.4819(2) 0.0218(7) Uani 1 1 d . . . . .
C13 C 0.2678(8) 0.45512(19) 0.3990(3) 0.0223(10) Uani 1 1 d . . . . .
H13 H 0.1583 0.4667 0.3443 0.027 Uiso 1 1 calc R U . . .
C14 C 0.4700(7) 0.48461(19) 0.3956(3) 0.0202(9) Uani 1 1 d . . . . .
H14 H 0.5200 0.4712 0.3398 0.024 Uiso 1 1 calc R U . . .
C15 C 0.6345(8) 0.47015(19) 0.4836(3) 0.0220(10) Uani 1 1 d . . . . .
H15 H 0.6778 0.4319 0.4789 0.026 Uiso 1 1 calc R U . . .
C16 C 0.5531(8) 0.47718(19) 0.5728(3) 0.0231(10) Uani 1 1 d . . . . .
H16 H 0.5437 0.5164 0.5865 0.028 Uiso 1 1 calc R U . . .
C17 C 0.3421(7) 0.4512(2) 0.5666(3) 0.0213(10) Uani 1 1 d . . . . .
H17 H 0.3591 0.4112 0.5671 0.026 Uiso 1 1 calc R U . . .
C18 C 0.2420(8) 0.4672(2) 0.6462(3) 0.0260(10) Uani 1 1 d . . . . .
H18 H 0.1093 0.4476 0.6402 0.031 Uiso 1 1 calc R U . . .
H18A H 0.3332 0.4562 0.7060 0.031 Uiso 1 1 calc R U . . .
O7 O 0.3078(5) 0.39933(13) 0.3901(2) 0.0245(7) Uani 1 1 d . . . . .
O8 O 0.4367(5) 0.53992(13) 0.3846(2) 0.0201(7) Uani 1 1 d . . . . .
H45 H 0.3299 0.5485 0.4037 0.030 Uiso 1 1 calc R U . . .
O9 O 0.8110(5) 0.50415(14) 0.4897(2) 0.0255(7) Uani 1 1 d . . . . .
O10 O 0.6980(6) 0.45224(16) 0.6469(2) 0.0308(8) Uani 1 1 d . . . . .
H10 H 0.7977 0.4400 0.6260 0.046 Uiso 1 1 calc R U . . .
O11 O 0.2033(5) 0.52352(15) 0.6486(2) 0.0281(8) Uani 1 1 d . . . . .
H11A H 0.3057 0.5388 0.6825 0.042 Uiso 1 1 calc R U . . .
O12 O 0.7256(5) 0.22434(14) 0.0230(2) 0.0232(7) Uani 1 1 d . . . . .
C19 C 0.8574(8) 0.2402(2) 0.1082(3) 0.0245(10) Uani 1 1 d . . . . .
H19 H 0.7886 0.2313 0.1610 0.029 Uiso 1 1 calc R U . . .
C20 C 1.0684(8) 0.21196(19) 0.1248(3) 0.0233(10) Uani 1 1 d . . . . .
H20 H 1.1608 0.2285 0.1807 0.028 Uiso 1 1 calc R U . . .
C21 C 1.1627(8) 0.2221(2) 0.0392(3) 0.0255(10) Uani 1 1 d . . . . .
H21 H 1.1953 0.2612 0.0366 0.031 Uiso 1 1 calc R U . . .
C22 C 1.0182(8) 0.2064(2) -0.0511(3) 0.0267(11) Uani 1 1 d . . . . .
H22 H 0.9994 0.1665 -0.0513 0.032 Uiso 1 1 calc R U . . .
C23 C 0.8083(8) 0.2325(2) -0.0604(3) 0.0247(10) Uani 1 1 d . . . . .
H23 H 0.8223 0.2720 -0.0706 0.030 Uiso 1 1 calc R U . . .
C24 C 0.6423(8) 0.2095(2) -0.1410(3) 0.0276(11) Uani 1 1 d . . . . .
H24 H 0.5140 0.2311 -0.1479 0.033 Uiso 1 1 calc R U . . .
H24A H 0.6917 0.2122 -0.2002 0.033 Uiso 1 1 calc R U . . .
O13 O 0.5976(6) 0.15491(15) -0.1245(2) 0.0287(8) Uani 1 1 d . . . . .
H13A H 0.6451 0.1351 -0.1614 0.043 Uiso 1 1 calc R U . . .
O14 O 0.8972(6) 0.29630(14) 0.1092(2) 0.0272(8) Uani 1 1 d . . . . .
O15 O 1.0423(5) 0.15746(13) 0.1437(2) 0.0213(7) Uani 1 1 d . . . . .
H15A H 1.0846 0.1386 0.1039 0.032 Uiso 1 1 calc R U . . .
O16 O 1.3521(5) 0.19230(15) 0.0519(2) 0.0279(8) Uani 1 1 d . . . . .
H16A H 1.4412 0.2105 0.0322 0.042 Uiso 1 1 calc R U . . .
O17 O 1.1020(6) 0.22085(19) -0.1301(3) 0.0386(10) Uani 1 1 d . . . . .
H17A H 1.2184 0.2063 -0.1257 0.058 Uiso 1 1 calc R U . . .
C25 C 0.7322(8) 0.3308(2) 0.1089(3) 0.0269(11) Uani 1 1 d . . . . .
C26 C 0.5474(8) 0.3169(2) 0.1323(3) 0.0246(10) Uani 1 1 d . . . . .
H26 H 0.5230 0.2807 0.1473 0.030 Uiso 1 1 calc R U . . .
C27 C 0.3963(8) 0.3558(2) 0.1340(3) 0.0256(10) Uani 1 1 d . . . . .
H27 H 0.2702 0.3460 0.1509 0.031 Uiso 1 1 calc R U . . .
C28 C 0.4291(8) 0.4081(2) 0.1112(4) 0.0289(11) Uani 1 1 d . . . . .
C29 C 0.6144(10) 0.4219(2) 0.0872(5) 0.0468(16) Uani 1 1 d . . . . .
H29 H 0.6371 0.4579 0.0704 0.056 Uiso 1 1 calc R U . . .
C30 C 0.7665(10) 0.3837(2) 0.0872(5) 0.0418(15) Uani 1 1 d . . . . .
H30 H 0.8945 0.3938 0.0723 0.050 Uiso 1 1 calc R U . . .
O18 O 0.3569(5) 0.52322(13) 0.0414(2) 0.0203(7) Uani 1 1 d . . . . .
C31 C 0.3323(8) 0.49904(19) 0.1263(3) 0.0224(10) Uani 1 1 d . . . . .
H31 H 0.4680 0.5007 0.1721 0.027 Uiso 1 1 calc R U . . .
C32 C 0.1666(8) 0.52708(19) 0.1700(3) 0.0214(10) Uani 1 1 d . . . . .
H32 H 0.1279 0.5023 0.2174 0.026 Uiso 1 1 calc R U . . .
C33 C -0.0276(8) 0.5399(2) 0.0970(3) 0.0218(10) Uani 1 1 d . . . . .
H33 H -0.1030 0.5054 0.0783 0.026 Uiso 1 1 calc R U . . .
C34 C 0.0242(7) 0.56496(18) 0.0103(3) 0.0185(9) Uani 1 1 d . . . . .
H34 H 0.0996 0.5995 0.0286 0.022 Uiso 1 1 calc R U . . .
C35 C 0.1672(7) 0.52719(19) -0.0283(3) 0.0196(9) Uani 1 1 d . . . . .
H35 H 0.1015 0.4909 -0.0397 0.024 Uiso 1 1 calc R U . . .
C36 C 0.2190(8) 0.5482(2) -0.1181(3) 0.0231(10) Uani 1 1 d . . . . .
H36 H 0.3248 0.5247 -0.1364 0.028 Uiso 1 1 calc R U . . .
H36A H 0.0933 0.5471 -0.1688 0.028 Uiso 1 1 calc R U . . .
O19 O 0.2725(5) 0.44434(13) 0.1127(2) 0.0267(7) Uani 1 1 d . . . . .
O20 O 0.2549(5) 0.57428(14) 0.2169(2) 0.0249(7) Uani 1 1 d . . . . .
H20A H 0.3070 0.5670 0.2730 0.037 Uiso 1 1 calc R U . . .
O21 O -0.1640(6) 0.57529(17) 0.1301(2) 0.0338(9) Uani 1 1 d . . . . .
H21A H -0.1131 0.5837 0.1859 0.051 Uiso 1 1 calc R U . . .
O22 O -0.1624(5) 0.57665(14) -0.0558(2) 0.0196(7) Uani 1 1 d . . . . .
O23 O 0.2958(5) 0.60224(13) -0.1071(2) 0.0228(7) Uani 1 1 d . . . . .
H23A H 0.1962 0.6236 -0.1099 0.034 Uiso 1 1 calc R U . . .
Na1 Na 0.0370(3) 0.08495(8) 0.43247(12) 0.0244(4) Uani 1 1 d . . . . .
Na2 Na 0.5702(3) 0.61069(8) 0.02162(12) 0.0241(4) Uani 1 1 d . . . . .
O1W O 0.2075(7) 0.0509(2) 0.7007(3) 0.0466(11) Uani 1 1 d D . . . .
H1W H 0.312(7) 0.060(3) 0.680(5) 0.070 Uiso 1 1 d D U . . .
H2W H 0.110(8) 0.057(3) 0.655(4) 0.070 Uiso 1 1 d D U . . .
O2W O 0.3274(7) 0.02373(18) 0.2200(3) 0.0455(10) Uani 1 1 d . . . . .
O30 O -0.4120(6) 0.11317(14) 0.2676(2) 0.0288(8) Uani 1 1 d . . . . .
H30A H -0.3618 0.1154 0.2196 0.043 Uiso 1 1 calc R U . . .
C101 C 0.592(5) 0.3815(17) 0.838(3) 0.23(2) Uani 0.568(10) 1 d D U P A -1
H37 H 0.7050 0.3554 0.8535 0.352 Uiso 0.568(10) 1 calc R U P A -1
H37A H 0.5628 0.3890 0.7708 0.352 Uiso 0.568(10) 1 calc R U P A -1
H37B H 0.6321 0.4149 0.8728 0.352 Uiso 0.568(10) 1 calc R U P A -1
C102 C 0.408(4) 0.3597(7) 0.8637(14) 0.103(6) Uani 0.568(10) 1 d D U P A -1
H38 H 0.3818 0.3250 0.8302 0.124 Uiso 0.568(10) 1 calc R U P A -1
H38A H 0.4503 0.3506 0.9310 0.124 Uiso 0.568(10) 1 calc R U P A -1
O101 O 0.241(3) 0.3806(7) 0.8550(9) 0.113(5) Uani 0.568(10) 1 d D U P A -1
C103 C 0.083(4) 0.3620(8) 0.8705(14) 0.103(6) Uani 0.568(10) 1 d D U P A -1
H39 H 0.1096 0.3556 0.9388 0.123 Uiso 0.568(10) 1 calc R U P A -1
H39A H 0.0674 0.3261 0.8407 0.123 Uiso 0.568(10) 1 calc R U P A -1
C104 C -0.120(5) 0.3866(11) 0.8465(19) 0.143(9) Uani 0.568(10) 1 d D U P A -1
H40 H -0.2217 0.3632 0.8668 0.214 Uiso 0.568(10) 1 calc R U P A -1
H40A H -0.1168 0.4215 0.8778 0.214 Uiso 0.568(10) 1 calc R U P A -1
H40B H -0.1593 0.3917 0.7786 0.214 Uiso 0.568(10) 1 calc R U P A -1
C201 C -0.500(4) 0.2867(11) 0.6325(16) 0.108(7) Uani 0.474(10) 1 d D U P B -3
H41 H -0.6204 0.3093 0.6067 0.162 Uiso 0.474(10) 1 calc R U P B -3
H41A H -0.5208 0.2508 0.6044 0.162 Uiso 0.474(10) 1 calc R U P B -3
H41B H -0.4854 0.2838 0.7004 0.162 Uiso 0.474(10) 1 calc R U P B -3
C202 C -0.306(4) 0.3118(9) 0.6108(16) 0.098(6) Uani 0.474(10) 1 d D U P B -3
H42 H -0.3231 0.3153 0.5422 0.117 Uiso 0.474(10) 1 calc R U P B -3
H42A H -0.2877 0.3482 0.6383 0.117 Uiso 0.474(10) 1 calc R U P B -3
O201 O -0.148(3) 0.2839(6) 0.6429(10) 0.091(5) Uani 0.474(10) 1 d D U P B -3
C203 C 0.012(4) 0.3035(11) 0.6242(16) 0.106(7) Uani 0.474(10) 1 d D U P B -3
H43 H 0.0425 0.3377 0.6590 0.127 Uiso 0.474(10) 1 calc R U P B -3
H43A H -0.0164 0.3123 0.5567 0.127 Uiso 0.474(10) 1 calc R U P B -3
C204 C 0.205(5) 0.2691(15) 0.646(2) 0.141(11) Uani 0.474(10) 1 d D U P B -3
H44 H 0.3203 0.2885 0.6285 0.211 Uiso 0.474(10) 1 calc R U P B -3
H44A H 0.2393 0.2610 0.7130 0.211 Uiso 0.474(10) 1 calc R U P B -3
H44B H 0.1801 0.2355 0.6104 0.211 Uiso 0.474(10) 1 calc R U P B -3
O3W O 0.019(3) 0.3281(6) 0.8005(9) 0.092(6) Uani 0.432(10) 1 d . . P A 2
O4W O 0.992(4) 0.3379(9) 0.7076(12) 0.162(9) Uani 0.526(10) 1 d . . P B 4

loop_
_atom_site_aniso_label
_atom_site_aniso_U_11
_atom_site_aniso_U_22
_atom_site_aniso_U_33
_atom_site_aniso_U_23
_atom_site_aniso_U_13
_atom_site_aniso_U_12
O1 0.0200(18) 0.0207(17) 0.0281(16) 0.0031(12) 0.0102(13) -0.0004(13)
C1 0.024(3) 0.020(2) 0.028(2) 0.0027(18) 0.0151(18) 0.001(2)
C2 0.025(3) 0.019(2) 0.025(2) 0.0006(17) 0.0107(18) -0.0015(19)
C3 0.026(3) 0.016(2) 0.023(2) -0.0004(17) 0.0113(18) -0.0025(19)
C4 0.020(3) 0.020(2) 0.023(2) -0.0014(17) 0.0115(17) 0.0018(19)
C5 0.024(3) 0.017(2) 0.024(2) -0.0022(17) 0.0090(17) 0.0009(19)
C6 0.025(3) 0.024(2) 0.024(2) -0.0031(18) 0.0073(18) -0.006(2)
O2 0.0212(19) 0.0172(17) 0.044(2) 0.0055(14) 0.0119(14) 0.0002(14)
O3 0.028(2) 0.031(2) 0.0236(16) 0.0044(13) 0.0034(13) -0.0069(16)
O4 0.0226(19) 0.0279(19) 0.0245(16) 0.0037(13) 0.0109(13) 0.0008(15)
O5 0.0205(18) 0.0240(18) 0.0265(15) 0.0018(13) 0.0066(12) -0.0016(14)
C7 0.022(3) 0.023(2) 0.034(2) 0.0037(19) 0.0115(19) 0.001(2)
C8 0.019(3) 0.022(2) 0.028(2) 0.0033(18) 0.0078(18) 0.0023(19)
C9 0.019(3) 0.019(2) 0.030(2) 0.0002(18) 0.0102(18) -0.0016(19)
C10 0.026(3) 0.020(2) 0.034(2) 0.0009(19) 0.0134(19) -0.005(2)
C11 0.023(3) 0.025(3) 0.065(4) 0.008(2) 0.012(2) 0.003(2)
C12 0.032(3) 0.017(3) 0.067(4) 0.009(2) 0.013(3) 0.000(2)
O6 0.0220(19) 0.0246(17) 0.0198(15) 0.0003(12) 0.0069(12) 0.0034(14)
C13 0.025(3) 0.018(2) 0.026(2) 0.0021(17) 0.0110(18) 0.003(2)
C14 0.015(2) 0.023(2) 0.025(2) -0.0021(17) 0.0097(17) 0.0000(19)
C15 0.020(3) 0.016(2) 0.031(2) 0.0001(18) 0.0090(19) -0.0006(19)
C16 0.024(3) 0.021(2) 0.024(2) 0.0020(17) 0.0037(18) 0.004(2)
C17 0.011(2) 0.026(2) 0.029(2) 0.0074(18) 0.0090(17) 0.0038(19)
C18 0.021(3) 0.031(3) 0.027(2) 0.0105(19) 0.0072(18) 0.003(2)
O7 0.0224(19) 0.0153(17) 0.0380(18) -0.0020(13) 0.0117(14) -0.0042(14)
O8 0.0170(17) 0.0225(18) 0.0230(15) 0.0013(12) 0.0091(12) 0.0004(13)
O9 0.0120(17) 0.0251(18) 0.0411(19) -0.0003(14) 0.0096(13) -0.0013(14)
O10 0.0191(19) 0.040(2) 0.0327(18) 0.0051(15) 0.0048(14) 0.0061(16)
O11 0.024(2) 0.035(2) 0.0270(17) -0.0068(14) 0.0076(13) -0.0016(16)
O12 0.0190(18) 0.0250(18) 0.0266(16) 0.0032(13) 0.0072(12) 0.0002(14)
C19 0.025(3) 0.020(2) 0.031(2) -0.0036(18) 0.0095(19) -0.002(2)
C20 0.022(3) 0.020(2) 0.028(2) -0.0020(18) 0.0043(18) 0.001(2)
C21 0.025(3) 0.021(2) 0.033(2) 0.0014(19) 0.0119(19) 0.002(2)
C22 0.024(3) 0.027(3) 0.032(2) 0.0058(19) 0.012(2) 0.001(2)
C23 0.025(3) 0.025(3) 0.026(2) 0.0072(18) 0.0094(18) -0.001(2)
C24 0.023(3) 0.030(3) 0.030(2) 0.0090(19) 0.0071(19) 0.004(2)
O13 0.031(2) 0.0271(19) 0.0288(17) -0.0017(14) 0.0089(14) -0.0011(16)
O14 0.022(2) 0.0187(18) 0.0422(19) -0.0011(14) 0.0098(14) -0.0008(14)
O15 0.0201(18) 0.0207(17) 0.0245(15) 0.0000(12) 0.0076(12) 0.0008(14)
O16 0.0224(19) 0.0257(18) 0.0374(18) 0.0038(14) 0.0107(14) 0.0022(15)
O17 0.027(2) 0.057(3) 0.038(2) 0.0104(18) 0.0193(16) 0.0023(19)
C25 0.026(3) 0.024(3) 0.032(2) -0.0013(19) 0.009(2) 0.004(2)
C26 0.024(3) 0.019(2) 0.032(2) 0.0029(18) 0.0092(19) 0.000(2)
C27 0.023(3) 0.027(3) 0.029(2) 0.0002(19) 0.0104(18) -0.002(2)
C28 0.022(3) 0.021(3) 0.043(3) -0.002(2) 0.008(2) 0.000(2)
C29 0.026(3) 0.024(3) 0.096(5) 0.012(3) 0.025(3) -0.002(3)
C30 0.031(3) 0.025(3) 0.077(4) 0.008(3) 0.028(3) 0.004(3)
O18 0.0140(17) 0.0223(17) 0.0252(15) -0.0013(12) 0.0058(12) 0.0008(13)
C31 0.020(3) 0.017(2) 0.030(2) 0.0001(17) 0.0064(18) 0.0006(19)
C32 0.023(3) 0.021(2) 0.020(2) 0.0014(17) 0.0051(17) -0.001(2)
C33 0.020(3) 0.027(3) 0.019(2) -0.0002(17) 0.0059(17) 0.001(2)
C34 0.019(3) 0.021(2) 0.0155(19) 0.0001(15) 0.0033(16) 0.0006(18)
C35 0.011(2) 0.024(2) 0.024(2) -0.0051(17) 0.0058(16) -0.0007(18)
C36 0.023(3) 0.025(2) 0.022(2) -0.0013(18) 0.0077(17) 0.000(2)
O19 0.0183(19) 0.0182(18) 0.0436(19) 0.0023(14) 0.0069(14) 0.0015(14)
O20 0.0265(19) 0.0268(18) 0.0197(15) 0.0004(12) 0.0010(12) 0.0017(15)
O21 0.030(2) 0.053(2) 0.0193(15) 0.0023(15) 0.0088(13) 0.0134(19)
O22 0.0153(17) 0.0232(16) 0.0209(14) 0.0000(12) 0.0049(11) -0.0005(13)
O23 0.0225(18) 0.0217(18) 0.0262(15) 0.0007(12) 0.0100(12) 0.0022(14)
Na1 0.0236(10) 0.0233(10) 0.0292(9) 0.0024(7) 0.0123(7) 0.0000(8)
Na2 0.0189(10) 0.0275(10) 0.0275(9) 0.0020(7) 0.0087(7) 0.0001(8)
O1W 0.035(2) 0.082(3) 0.0227(18) 0.0042(19) 0.0064(15) 0.021(2)
O2W 0.050(3) 0.040(2) 0.044(2) 0.0100(18) 0.0039(18) -0.002(2)
O30 0.038(2) 0.0249(18) 0.0289(17) 0.0004(13) 0.0208(15) 0.0034(16)
C101 0.185(19) 0.24(4) 0.29(5) 0.19(4) 0.068(19) 0.063(17)
C102 0.178(16) 0.053(10) 0.083(11) 0.010(8) 0.036(10) 0.028(9)
O101 0.182(15) 0.099(11) 0.059(7) 0.010(6) 0.023(8) 0.026(8)
C103 0.177(15) 0.059(10) 0.073(11) -0.024(8) 0.029(9) 0.021(9)
C104 0.196(17) 0.108(19) 0.122(19) 0.011(15) 0.029(12) 0.044(13)
C201 0.158(15) 0.094(17) 0.074(13) 0.008(11) 0.030(11) 0.014(12)
C202 0.152(13) 0.066(12) 0.075(12) 0.003(9) 0.025(9) 0.015(9)
O201 0.138(12) 0.061(8) 0.075(8) 0.023(6) 0.026(7) 0.002(7)
C203 0.154(14) 0.099(16) 0.065(12) 0.007(10) 0.025(9) -0.017(10)
C204 0.167(17) 0.16(3) 0.093(18) 0.035(17) 0.034(13) 0.012(15)
O3W 0.176(17) 0.051(8) 0.055(8) 0.010(6) 0.038(9) -0.007(10)
O4W 0.29(3) 0.119(14) 0.091(11) 0.027(11) 0.080(15) 0.008(18)

loop_
_atom_type_symbol
_atom_type_description
_atom_type_scat_dispersion_real
_atom_type_scat_dispersion_imag
_atom_type_scat_source
C C 0.0181 0.0091 'International Tables Vol C Tables 4.2.6.8 and 6.1.1.4'
H H 0.0000 0.0000 'International Tables Vol C Tables 4.2.6.8 and 6.1.1.4'
O O 0.0492 0.0322 'International Tables Vol C Tables 4.2.6.8 and 6.1.1.4'
Na Na 0.1353 0.1239 'International Tables Vol C Tables 4.2.6.8 and 6.1.1.4'

loop_
_geom_angle_atom_site_label_1
_geom_angle_atom_site_label_2
_geom_angle_atom_site_label_3
_geom_angle
_geom_angle_site_symmetry_1
_geom_angle_site_symmetry_3
C1 O1 C5 114.0(4) . .
C1 O1 Na1 120.5(3) . .
C5 O1 Na1 110.5(2) . .
O1 C1 O2 112.2(4) . .
O1 C1 C2 112.0(4) . .
O2 C1 C2 107.1(4) . .
O1 C1 H1 108.5 . .
O2 C1 H1 108.5 . .
C2 C1 H1 108.5 . .
O30 C2 C3 107.7(4) . .
O30 C2 C1 108.2(4) . .
C3 C2 C1 110.6(4) . .
O30 C2 H2 110.1 . .
C3 C2 H2 110.1 . .
C1 C2 H2 110.1 . .
O3 C3 C4 109.7(4) . .
O3 C3 C2 111.4(4) . .
C4 C3 C2 109.1(4) . .
O3 C3 H3 108.9 . .
C4 C3 H3 108.9 . .
C2 C3 H3 108.9 . .
O4 C4 C3 110.3(4) . .
O4 C4 C5 112.2(3) . .
C3 C4 C5 108.7(4) . .
O4 C4 H4 108.5 . .
C3 C4 H4 108.5 . .
C5 C4 H4 108.5 . .
O1 C5 C6 105.3(4) . .
O1 C5 C4 108.4(3) . .
C6 C5 C4 114.2(4) . .
O1 C5 H5 109.6 . .
C6 C5 H5 109.6 . .
C4 C5 H5 109.6 . .
O5 C6 C5 111.1(4) . .
O5 C6 H6 109.4 . .
C5 C6 H6 109.4 . .
O5 C6 H6A 109.4 . .
C5 C6 H6A 109.4 . .
H6 C6 H6A 108.0 . .
C7 O2 C1 116.1(4) . .
C3 O3 Na1 113.5(2) . 1_455
C3 O3 H3A 109.5 . .
Na1 O3 H3A 130.7 1_455 .
C4 O4 Na1 112.7(3) . 1_455
C4 O4 H4A 109.5 . .
Na1 O4 H4A 97.3 1_455 .
C6 O5 Na1 110.4(3) . .
C6 O5 H5A 109.5 . .
Na1 O5 H5A 114.6 . .
C12 C7 C8 119.9(5) . .
C12 C7 O2 123.9(5) . .
C8 C7 O2 116.2(4) . .
C7 C8 C9 119.9(5) . .
C7 C8 H8 120.1 . .
C9 C8 H8 120.1 . .
C10 C9 C8 119.8(5) . .
C10 C9 H9 120.1 . .
C8 C9 H9 120.1 . .
C9 C10 C11 120.2(5) . .
C9 C10 O7 125.7(5) . .
C11 C10 O7 114.1(5) . .
C10 C11 C12 119.9(5) . .
C10 C11 H11 120.1 . .
C12 C11 H11 120.1 . .
C7 C12 C11 120.3(5) . .
C7 C12 H12 119.9 . .
C11 C12 H12 119.9 . .
C13 O6 C17 115.0(3) . .
O6 C13 O7 111.9(4) . .
O6 C13 C14 111.7(4) . .
O7 C13 C14 106.5(4) . .
O6 C13 H13 108.9 . .
O7 C13 H13 108.9 . .
C14 C13 H13 108.9 . .
O8 C14 C13 111.0(4) . .
O8 C14 C15 113.1(4) . .
C13 C14 C15 109.0(4) . .
O8 C14 H14 107.9 . .
C13 C14 H14 107.9 . .
C15 C14 H14 107.9 . .
O9 C15 C16 108.1(4) . .
O9 C15 C14 109.6(4) . .
C16 C15 C14 112.0(4) . .
O9 C15 H15 109.0 . .
C16 C15 H15 109.0 . .
C14 C15 H15 109.0 . .
O10 C16 C17 108.6(4) . .
O10 C16 C15 107.4(4) . .
C17 C16 C15 112.6(4) . .
O10 C16 H16 109.4 . .
C17 C16 H16 109.4 . .
C15 C16 H16 109.4 . .
O6 C17 C18 106.4(4) . .
O6 C17 C16 111.1(4) . .
C18 C17 C16 112.7(4) . .
O6 C17 H17 108.8 . .
C18 C17 H17 108.8 . .
C16 C17 H17 108.8 . .
O11 C18 C17 112.9(4) . .
O11 C18 H18 109.0 . .
C17 C18 H18 109.0 . .
O11 C18 H18A 109.0 . .
C17 C18 H18A 109.0 . .
H18 C18 H18A 107.8 . .
C10 O7 C13 117.1(4) . .
C14 O8 H45 109.5 . .
C15 O9 Na1 140.6(3) . 2_656
C16 O10 H10 109.5 . .
C18 O11 Na1 137.3(3) . 2_556
C18 O11 H11A 109.5 . .
Na1 O11 H11A 112.3 2_556 .
C19 O12 C23 115.4(4) . .
O12 C19 O14 111.2(4) . .
O12 C19 C20 112.3(4) . .
O14 C19 C20 106.8(4) . .
O12 C19 H19 108.8 . .
O14 C19 H19 108.8 . .
C20 C19 H19 108.8 . .
O15 C20 C21 114.1(4) . .
O15 C20 C19 109.2(4) . .
C21 C20 C19 107.9(4) . .
O15 C20 H20 108.5 . .
C21 C20 H20 108.5 . .
C19 C20 H20 108.5 . .
O16 C21 C22 110.6(4) . .
O16 C21 C20 107.7(4) . .
C22 C21 C20 112.4(4) . .
O16 C21 H21 108.7 . .
C22 C21 H21 108.7 . .
C20 C21 H21 108.7 . .
O17 C22 C21 111.2(4) . .
O17 C22 C23 108.9(4) . .
C21 C22 C23 111.5(4) . .
O17 C22 H22 108.4 . .
C21 C22 H22 108.4 . .
C23 C22 H22 108.4 . .
O12 C23 C22 111.4(4) . .
O12 C23 C24 104.9(4) . .
C22 C23 C24 113.6(4) . .
O12 C23 H23 108.9 . .
C22 C23 H23 108.9 . .
C24 C23 H23 108.9 . .
O13 C24 C23 111.4(4) . .
O13 C24 H24 109.4 . .
C23 C24 H24 109.4 . .
O13 C24 H24A 109.4 . .
C23 C24 H24A 109.4 . .
H24 C24 H24A 108.0 . .
C24 O13 Na2 135.0(3) . 2_645
C24 O13 H13A 109.5 . .
Na2 O13 H13A 115.6 2_645 .
C25 O14 C19 117.7(4) . .
C20 O15 H15A 109.5 . .
C21 O16 Na2 130.0(3) . 2_745
C21 O16 H16A 109.5 . .
Na2 O16 H16A 94.1 2_745 .
C22 O17 H17A 109.5 . .
C26 C25 C30 119.5(5) . .
C26 C25 O14 125.5(5) . .
C30 C25 O14 115.0(5) . .
C25 C26 C27 120.4(5) . .
C25 C26 H26 119.8 . .
C27 C26 H26 119.8 . .
C28 C27 C26 120.2(5) . .
C28 C27 H27 119.9 . .
C26 C27 H27 119.9 . .
C27 C28 O19 117.4(5) . .
C27 C28 C29 119.2(5) . .
O19 C28 C29 123.3(5) . .
C30 C29 C28 120.7(5) . .
C30 C29 H29 119.6 . .
C28 C29 H29 119.6 . .
C29 C30 C25 119.9(5) . .
C29 C30 H30 120.0 . .
C25 C30 H30 120.0 . .
C31 O18 C35 113.9(3) . .
C31 O18 Na2 127.4(3) . .
C35 O18 Na2 105.6(2) . .
O18 C31 O19 111.3(4) . .
O18 C31 C32 113.1(4) . .
O19 C31 C32 106.9(4) . .
O18 C31 H31 108.5 . .
O19 C31 H31 108.5 . .
C32 C31 H31 108.5 . .
O20 C32 C33 111.4(4) . .
O20 C32 C31 108.5(4) . .
C33 C32 C31 111.7(4) . .
O20 C32 H32 108.4 . .
C33 C32 H32 108.4 . .
C31 C32 H32 108.4 . .
O21 C33 C34 107.6(4) . .
O21 C33 C32 113.2(4) . .
C34 C33 C32 111.6(4) . .
O21 C33 H33 108.1 . .
C34 C33 H33 108.1 . .
C32 C33 H33 108.1 . .
O22 C34 C33 109.6(4) . .
O22 C34 C35 112.9(3) . .
C33 C34 C35 108.9(4) . .
O22 C34 H34 108.5 . .
C33 C34 H34 108.5 . .
C35 C34 H34 108.5 . .
O18 C35 C36 108.3(4) . .
O18 C35 C34 107.1(3) . .
C36 C35 C34 112.3(4) . .
O18 C35 H35 109.7 . .
C36 C35 H35 109.7 . .
C34 C35 H35 109.7 . .
O23 C36 C35 111.4(4) . .
O23 C36 H36 109.3 . .
C35 C36 H36 109.3 . .
O23 C36 H36A 109.3 . .
C35 C36 H36A 109.3 . .
H36 C36 H36A 108.0 . .
C28 O19 C31 116.3(4) . .
C32 O20 H20A 109.5 . .
C33 O21 Na2 117.0(3) . 1_455
C33 O21 H21A 109.5 . .
Na2 O21 H21A 132.2 1_455 .
C34 O22 Na2 111.3(2) . 1_455
C36 O23 Na2 111.8(3) . .
C36 O23 H23A 109.5 . .
Na2 O23 H23A 116.7 . .
O11 Na1 O4 159.68(15) 2_546 1_655
O11 Na1 O9 82.24(13) 2_546 2_646
O4 Na1 O9 81.61(13) 1_655 2_646
O11 Na1 O5 94.37(13) 2_546 .
O4 Na1 O5 95.47(12) 1_655 .
O9 Na1 O5 81.90(12) 2_646 .
O11 Na1 O3 107.35(13) 2_546 1_655
O4 Na1 O3 70.21(12) 1_655 1_655
O9 Na1 O3 118.36(14) 2_646 1_655
O5 Na1 O3 151.58(14) . 1_655
O11 Na1 O1 102.48(14) 2_546 .
O4 Na1 O1 97.62(13) 1_655 .
O9 Na1 O1 151.10(13) 2_646 .
O5 Na1 O1 69.37(12) . .
O3 Na1 O1 87.81(13) 1_655 .
O21 Na2 O13 97.74(14) 1_655 2_655
O21 Na2 O23 151.69(16) 1_655 .
O13 Na2 O23 99.75(14) 2_655 .
O21 Na2 O16 115.60(16) 1_655 2_755
O13 Na2 O16 93.75(14) 2_655 2_755
O23 Na2 O16 85.31(13) . 2_755
O21 Na2 O22 70.31(12) 1_655 1_655
O13 Na2 O22 162.64(15) 2_655 1_655
O23 Na2 O22 96.28(12) . 1_655
O16 Na2 O22 80.92(13) 2_755 1_655
O21 Na2 O18 87.44(14) 1_655 .
O13 Na2 O18 88.88(13) 2_655 .
O23 Na2 O18 70.88(11) . .
O16 Na2 O18 156.14(14) 2_755 .
O22 Na2 O18 102.71(12) 1_655 .
H1W O1W H2W 102(5) . .
C2 O30 H30A 109.5 . .
C102 C101 H37 109.5 . .
C102 C101 H37A 109.5 . .
H37 C101 H37A 109.5 . .
C102 C101 H37B 109.5 . .
H37 C101 H37B 109.5 . .
H37A C101 H37B 109.5 . .
O101 C102 C101 128(2) . .
O101 C102 H38 105.4 . .
C101 C102 H38 105.4 . .
O101 C102 H38A 105.4 . .
C101 C102 H38A 105.4 . .
H38 C102 H38A 106.0 . .
C102 O101 C103 129(2) . .
O101 C103 C104 126(2) . .
O101 C103 H39 105.8 . .
C104 C103 H39 105.8 . .
O101 C103 H39A 105.8 . .
C104 C103 H39A 105.8 . .
H39 C103 H39A 106.2 . .
C103 C104 H40 109.5 . .
C103 C104 H40A 109.5 . .
H40 C104 H40A 109.5 . .
C103 C104 H40B 109.5 . .
H40 C104 H40B 109.5 . .
H40A C104 H40B 109.5 . .
C202 C201 H41 109.5 . .
C202 C201 H41A 109.5 . .
H41 C201 H41A 109.5 . .
C202 C201 H41B 109.5 . .
H41 C201 H41B 109.5 . .
H41A C201 H41B 109.5 . .
O201 C202 C201 112(2) . .
O201 C202 H42 109.3 . .
C201 C202 H42 109.3 . .
O201 C202 H42A 109.3 . .
C201 C202 H42A 109.3 . .
H42 C202 H42A 107.9 . .
C203 O201 C202 112.4(18) . .
O201 C203 C204 117(2) . .
O201 C203 H43 108.1 . .
C204 C203 H43 108.1 . .
O201 C203 H43A 108.1 . .
C204 C203 H43A 108.1 . .
H43 C203 H43A 107.3 . .
C203 C204 H44 109.5 . .
C203 C204 H44A 109.5 . .
H44 C204 H44A 109.5 . .
C203 C204 H44B 109.5 . .
H44 C204 H44B 109.5 . .
H44A C204 H44B 109.5 . .

loop_
_geom_bond_atom_site_label_1
_geom_bond_atom_site_label_2
_geom_bond_distance
_geom_bond_site_symmetry_2
O1 C1 1.416(6) .
O1 C5 1.445(5) .
O1 Na1 2.547(4) .
C1 O2 1.422(6) .
C1 C2 1.529(7) .
C1 H1 1.0000 .
C2 O30 1.423(6) .
C2 C3 1.525(6) .
C2 H2 1.0000 .
C3 O3 1.431(6) .
C3 C4 1.513(6) .
C3 H3 1.0000 .
C4 O4 1.425(5) .
C4 C5 1.529(7) .
C4 H4 1.0000 .
C5 C6 1.518(6) .
C5 H5 1.0000 .
C6 O5 1.424(6) .
C6 H6 0.9900 .
C6 H6A 0.9900 .
O2 C7 1.391(6) .
O3 Na1 2.438(4) 1_455
O3 H3A 0.8400 .
O4 Na1 2.395(4) 1_455
O4 H4A 0.8400 .
O5 Na1 2.428(4) .
O5 H5A 0.8400 .
C7 C12 1.379(8) .
C7 C8 1.386(7) .
C8 C9 1.399(7) .
C8 H8 0.9500 .
C9 C10 1.375(8) .
C9 H9 0.9500 .
C10 C11 1.387(7) .
C10 O7 1.392(6) .
C11 C12 1.388(8) .
C11 H11 0.9500 .
C12 H12 0.9500 .
O6 C13 1.407(5) .
O6 C17 1.437(5) .
C13 O7 1.424(6) .
C13 C14 1.534(7) .
C13 H13 1.0000 .
C14 O8 1.398(6) .
C14 C15 1.541(6) .
C14 H14 1.0000 .
C15 O9 1.429(6) .
C15 C16 1.523(6) .
C15 H15 1.0000 .
C16 O10 1.427(6) .
C16 C17 1.522(7) .
C16 H16 1.0000 .
C17 C18 1.509(6) .
C17 H17 1.0000 .
C18 O11 1.428(6) .
C18 H18 0.9900 .
C18 H18A 0.9900 .
O8 H45 0.8400 .
O9 Na1 2.421(4) 2_656
O10 H10 0.8400 .
O11 Na1 2.338(4) 2_556
O11 H11A 0.8400 .
O12 C19 1.417(6) .
O12 C23 1.453(5) .
C19 O14 1.420(6) .
C19 C20 1.534(7) .
C19 H19 1.0000 .
C20 O15 1.402(6) .
C20 C21 1.533(6) .
C20 H20 1.0000 .
C21 O16 1.432(6) .
C21 C22 1.508(7) .
C21 H21 1.0000 .
C22 O17 1.429(6) .
C22 C23 1.511(7) .
C22 H22 1.0000 .
C23 C24 1.540(7) .
C23 H23 1.0000 .
C24 O13 1.422(6) .
C24 H24 0.9900 .
C24 H24A 0.9900 .
O13 Na2 2.326(4) 2_645
O13 H13A 0.8400 .
O14 C25 1.387(6) .
O15 H15A 0.8400 .
O16 Na2 2.403(4) 2_745
O16 H16A 0.8400 .
O17 H17A 0.8400 .
C25 C26 1.380(7) .
C25 C30 1.383(8) .
C26 C27 1.393(7) .
C26 H26 0.9500 .
C27 C28 1.373(7) .
C27 H27 0.9500 .
C28 O19 1.375(6) .
C28 C29 1.386(8) .
C29 C30 1.383(8) .
C29 H29 0.9500 .
C30 H30 0.9500 .
O18 C31 1.419(6) .
O18 C35 1.442(5) .
O18 Na2 2.642(4) .
C31 O19 1.420(6) .
C31 C32 1.547(7) .
C31 H31 1.0000 .
C32 O20 1.422(6) .
C32 C33 1.519(6) .
C32 H32 1.0000 .
C33 O21 1.417(6) .
C33 C34 1.517(6) .
C33 H33 1.0000 .
C34 O22 1.426(5) .
C34 C35 1.524(6) .
C34 H34 1.0000 .
C35 C36 1.518(6) .
C35 H35 1.0000 .
C36 O23 1.434(6) .
C36 H36 0.9900 .
C36 H36A 0.9900 .
O20 H20A 0.8400 .
O21 Na2 2.280(4) 1_455
O21 H21A 0.8400 .
O22 Na2 2.442(4) 1_455
O23 Na2 2.330(4) .
O23 H23A 0.8400 .
Na1 O11 2.338(4) 2_546
Na1 O4 2.395(4) 1_655
Na1 O9 2.421(4) 2_646
Na1 O3 2.438(4) 1_655
Na2 O21 2.280(4) 1_655
Na2 O13 2.326(4) 2_655
Na2 O16 2.404(4) 2_755
Na2 O22 2.442(4) 1_655
O1W H1W 0.84(3) .
O1W H2W 0.84(3) .
O30 H30A 0.8400 .
C101 C102 1.45(3) .
C101 H37 0.9800 .
C101 H37A 0.9800 .
C101 H37B 0.9800 .
C102 O101 1.20(2) .
C102 H38 0.9900 .
C102 H38A 0.9900 .
O101 C103 1.21(2) .
C103 C104 1.45(3) .
C103 H39 0.9900 .
C103 H39A 0.9900 .
C104 H40 0.9800 .
C104 H40A 0.9800 .
C104 H40B 0.9800 .
C201 C202 1.52(3) .
C201 H41 0.9800 .
C201 H41A 0.9800 .
C201 H41B 0.9800 .
C202 O201 1.26(2) .
C202 H42 0.9900 .
C202 H42A 0.9900 .
O201 C203 1.25(2) .
C203 C204 1.51(3) .
C203 H43 0.9900 .
C203 H43A 0.9900 .
C204 H44 0.9800 .
C204 H44A 0.9800 .
C204 H44B 0.9800 .

loop_
_geom_hbond_atom_site_label_D
_geom_hbond_atom_site_label_H
_geom_hbond_atom_site_label_A
_geom_hbond_distance_DH
_geom_hbond_distance_HA
_geom_hbond_distance_DA
_geom_hbond_angle_DHA
_geom_hbond_site_symmetry_A
C2 H2 O16 1.00 2.65 3.548(6) 148.9 1_355
O3 H3A O15 0.84 1.83 2.668(4) 174.6 1_355
O4 H4A O8 0.84 1.90 2.723(5) 165.6 2_546
O5 H5A O6 0.84 2.64 3.152(5) 121.0 2_546
O5 H5A O8 0.84 1.86 2.632(5) 151.5 2_546
C12 H12 O1 0.95 2.46 3.037(6) 119.5 .
O8 H45 O5 0.84 1.82 2.632(5) 160.7 2_556
O11 H11A O2W 0.84 2.57 3.283(6) 144.1 2_656
O11 H11A O30 0.84 2.06 2.768(5) 142.0 2_556
O13 H13A O20 0.84 1.90 2.712(5) 162.5 2_645
O15 H15A O22 0.84 1.81 2.600(4) 155.2 2_645
O16 H16A O12 0.84 1.94 2.710(5) 151.3 1_655
C29 H29 O18 0.95 2.43 3.037(7) 121.3 .
C34 H34 O13 1.00 2.59 3.503(6) 152.6 2_655
O20 H20A O8 0.84 1.81 2.635(4) 169.1 .
O21 H21A O1W 0.84 2.06 2.622(5) 123.8 2_556
O23 H23A O15 0.84 1.76 2.580(5) 163.9 2_655
O1W H1W O8 0.84(3) 2.13(5) 2.897(5) 151(8) 2_646
O1W H2W O5 0.84(3) 1.95(3) 2.762(5) 164(9) .
O30 H30A O23 0.84 1.82 2.634(4) 163.2 2_545
C103 H39A O17 0.99 2.66 3.51(2) 145.3 1_456
C104 H40B O10 0.98 2.47 3.34(3) 147.6 1_455
C202 H42A O10 0.99 2.59 3.53(2) 158.8 1_455

loop_
_geom_torsion_atom_site_label_1
_geom_torsion_atom_site_label_2
_geom_torsion_atom_site_label_3
_geom_torsion_atom_site_label_4
_geom_torsion
_geom_torsion_site_symmetry_1
_geom_torsion_site_symmetry_2
_geom_torsion_site_symmetry_3
_geom_torsion_site_symmetry_4
C5 O1 C1 O2 64.3(5) . . . .
Na1 O1 C1 O2 -160.8(3) . . . .
C5 O1 C1 C2 -56.2(5) . . . .
Na1 O1 C1 C2 78.7(4) . . . .
O1 C1 C2 O30 -66.2(4) . . . .
O2 C1 C2 O30 170.4(3) . . . .
O1 C1 C2 C3 51.5(5) . . . .
O2 C1 C2 C3 -71.8(5) . . . .
O30 C2 C3 O3 -57.0(5) . . . .
C1 C2 C3 O3 -175.1(4) . . . .
O30 C2 C3 C4 64.2(5) . . . .
C1 C2 C3 C4 -53.8(5) . . . .
O3 C3 C4 O4 -55.0(5) . . . .
C2 C3 C4 O4 -177.3(4) . . . .
O3 C3 C4 C5 -178.4(3) . . . .
C2 C3 C4 C5 59.3(5) . . . .
C1 O1 C5 C6 -176.3(4) . . . .
Na1 O1 C5 C6 44.3(4) . . . .
C1 O1 C5 C4 61.0(5) . . . .
Na1 O1 C5 C4 -78.4(4) . . . .
O4 C4 C5 O1 176.1(4) . . . .
C3 C4 C5 O1 -61.7(5) . . . .
O4 C4 C5 C6 59.0(5) . . . .
C3 C4 C5 C6 -178.8(4) . . . .
O1 C5 C6 O5 -66.0(5) . . . .
C4 C5 C6 O5 52.9(5) . . . .
O1 C1 O2 C7 77.9(5) . . . .
C2 C1 O2 C7 -158.9(4) . . . .
C4 C3 O3 Na1 36.6(4) . . . 1_455
C2 C3 O3 Na1 157.5(3) . . . 1_455
C3 C4 O4 Na1 45.8(4) . . . 1_455
C5 C4 O4 Na1 167.1(3) . . . 1_455
C5 C6 O5 Na1 52.0(4) . . . .
C1 O2 C7 C12 -15.8(7) . . . .
C1 O2 C7 C8 164.6(4) . . . .
C12 C7 C8 C9 2.6(7) . . . .
O2 C7 C8 C9 -177.8(4) . . . .
C7 C8 C9 C10 -0.6(7) . . . .
C8 C9 C10 C11 -1.1(7) . . . .
C8 C9 C10 O7 177.7(4) . . . .
C9 C10 C11 C12 0.7(9) . . . .
O7 C10 C11 C12 -178.1(5) . . . .
C8 C7 C12 C11 -2.9(9) . . . .
O2 C7 C12 C11 177.5(5) . . . .
C10 C11 C12 C7 1.3(9) . . . .
C17 O6 C13 O7 58.7(5) . . . .
C17 O6 C13 C14 -60.6(5) . . . .
O6 C13 C14 O8 -69.7(5) . . . .
O7 C13 C14 O8 167.9(3) . . . .
O6 C13 C14 C15 55.5(5) . . . .
O7 C13 C14 C15 -66.9(4) . . . .
O8 C14 C15 O9 -46.1(5) . . . .
C13 C14 C15 O9 -170.0(4) . . . .
O8 C14 C15 C16 73.9(5) . . . .
C13 C14 C15 C16 -50.1(5) . . . .
O9 C15 C16 O10 -71.4(5) . . . .
C14 C15 C16 O10 167.8(4) . . . .
O9 C15 C16 C17 169.1(4) . . . .
C14 C15 C16 C17 48.3(5) . . . .
C13 O6 C17 C18 179.5(4) . . . .
C13 O6 C17 C16 56.4(5) . . . .
O10 C16 C17 O6 -168.0(4) . . . .
C15 C16 C17 O6 -49.2(5) . . . .
O10 C16 C17 C18 72.6(5) . . . .
C15 C16 C17 C18 -168.6(4) . . . .
O6 C17 C18 O11 -60.4(5) . . . .
C16 C17 C18 O11 61.7(5) . . . .
C9 C10 O7 C13 16.3(7) . . . .
C11 C10 O7 C13 -164.9(5) . . . .
O6 C13 O7 C10 63.2(5) . . . .
C14 C13 O7 C10 -174.5(4) . . . .
C16 C15 O9 Na1 -23.8(6) . . . 2_656
C14 C15 O9 Na1 98.5(5) . . . 2_656
C17 C18 O11 Na1 76.7(6) . . . 2_556
C23 O12 C19 O14 62.8(5) . . . .
C23 O12 C19 C20 -56.9(5) . . . .
O12 C19 C20 O15 -69.9(5) . . . .
O14 C19 C20 O15 168.0(3) . . . .
O12 C19 C20 C21 54.7(5) . . . .
O14 C19 C20 C21 -67.5(5) . . . .
O15 C20 C21 O16 -54.1(5) . . . .
C19 C20 C21 O16 -175.7(4) . . . .
O15 C20 C21 C22 68.1(5) . . . .
C19 C20 C21 C22 -53.5(5) . . . .
O16 C21 C22 O17 -64.9(5) . . . .
C20 C21 C22 O17 174.6(4) . . . .
O16 C21 C22 C23 173.4(4) . . . .
C20 C21 C22 C23 52.9(6) . . . .
C19 O12 C23 C22 53.8(5) . . . .
C19 O12 C23 C24 177.1(4) . . . .
O17 C22 C23 O12 -173.4(4) . . . .
C21 C22 C23 O12 -50.5(6) . . . .
O17 C22 C23 C24 68.4(5) . . . .
C21 C22 C23 C24 -168.6(4) . . . .
O12 C23 C24 O13 -56.3(5) . . . .
C22 C23 C24 O13 65.5(5) . . . .
C23 C24 O13 Na2 70.8(6) . . . 2_645
O12 C19 O14 C25 66.1(5) . . . .
C20 C19 O14 C25 -171.0(4) . . . .
C22 C21 O16 Na2 -17.9(6) . . . 2_745
C20 C21 O16 Na2 105.3(4) . . . 2_745
C19 O14 C25 C26 18.1(7) . . . .
C19 O14 C25 C30 -165.0(5) . . . .
C30 C25 C26 C27 0.0(8) . . . .
O14 C25 C26 C27 176.8(5) . . . .
C25 C26 C27 C28 0.8(8) . . . .
C26 C27 C28 O19 178.9(4) . . . .
C26 C27 C28 C29 -0.4(8) . . . .
C27 C28 C29 C30 -0.9(10) . . . .
O19 C28 C29 C30 179.8(6) . . . .
C28 C29 C30 C25 1.8(11) . . . .
C26 C25 C30 C29 -1.3(10) . . . .
O14 C25 C30 C29 -178.4(6) . . . .
C35 O18 C31 O19 65.4(5) . . . .
Na2 O18 C31 O19 -159.4(3) . . . .
C35 O18 C31 C32 -55.0(5) . . . .
Na2 O18 C31 C32 80.2(4) . . . .
O18 C31 C32 O20 -79.1(4) . . . .
O19 C31 C32 O20 158.0(4) . . . .
O18 C31 C32 C33 44.1(5) . . . .
O19 C31 C32 C33 -78.8(5) . . . .
O20 C32 C33 O21 -45.9(5) . . . .
C31 C32 C33 O21 -167.4(4) . . . .
O20 C32 C33 C34 75.7(5) . . . .
C31 C32 C33 C34 -45.9(5) . . . .
O21 C33 C34 O22 -54.8(5) . . . .
C32 C33 C34 O22 -179.5(4) . . . .
O21 C33 C34 C35 -178.8(4) . . . .
C32 C33 C34 C35 56.5(5) . . . .
C31 O18 C35 C36 -174.2(4) . . . .
Na2 O18 C35 C36 41.3(4) . . . .
C31 O18 C35 C34 64.5(5) . . . .
Na2 O18 C35 C34 -80.0(3) . . . .
O22 C34 C35 O18 174.3(3) . . . .
C33 C34 C35 O18 -63.8(5) . . . .
O22 C34 C35 C36 55.5(5) . . . .
C33 C34 C35 C36 177.4(4) . . . .
O18 C35 C36 O23 -65.7(5) . . . .
C34 C35 C36 O23 52.3(5) . . . .
C27 C28 O19 C31 155.7(4) . . . .
C29 C28 O19 C31 -25.1(8) . . . .
O18 C31 O19 C28 81.6(5) . . . .
C32 C31 O19 C28 -154.4(4) . . . .
C34 C33 O21 Na2 44.9(5) . . . 1_455
C32 C33 O21 Na2 168.6(3) . . . 1_455
C33 C34 O22 Na2 39.3(4) . . . 1_455
C35 C34 O22 Na2 160.8(3) . . . 1_455
C35 C36 O23 Na2 52.7(4) . . . .
C101 C102 O101 C103 175(3) . . . .
C102 O101 C103 C104 -171(2) . . . .
C201 C202 O201 C203 179(2) . . . .
C202 O201 C203 C204 -171(2) . . . .
